data_1514525
loop_
_publ_author_name
'Wasil, Zahida'
'Pahirulzaman, Khomaizon A. K.'
'Butts, Craig'
'Simpson, Thomas J.'
'Lazarus, Colin M.'
'Cox, Russell J.'

_publ_section_title
;
 One pathway, many compounds: heterologous expression of a fungal
 biosynthetic pathway reveals its intrinsic potential for diversity
;
_journal_issue 10
_journal_name_full 'Chemical Science'
_journal_page_first 3845
_journal_paper_doi 10.1039/c3sc51785c
_journal_volume 4
_journal_year 2013
_chemical_absolute_configuration ad
_chemical_formula_moiety 'C13 H19 N O3'
_chemical_formula_sum 'C13 H19 N O3'
_chemical_formula_weight 237.29
_chemical_name_systematic
; 
 ? 
;
_space_group_IT_number 4
_space_group_name_H-M_alt 'P 1 21 1'
_symmetry_cell_setting monoclinic
_symmetry_space_group_name_Hall 'P 2yb'
_symmetry_space_group_name_H-M 'P 1 21 1'
_atom_sites_solution_hydrogens geom
_atom_sites_solution_primary direct
_atom_sites_solution_secondary difmap
_audit_creation_method SHELXL-97
_cell_angle_alpha 90.00
_cell_angle_beta 94.405(5)
_cell_angle_gamma 90.00
_cell_formula_units_Z 8
_cell_length_a 9.0939(16)
_cell_length_b 30.695(5)
_cell_length_c 9.1390(16)
_cell_measurement_reflns_used 9983
_cell_measurement_temperature 100(2)
_cell_measurement_theta_max 66.20
_cell_measurement_theta_min 5.09
_cell_volume 2543.5(8)
_computing_cell_refinement 'Bruker PROTEUM'
_computing_data_collection 'Bruker PROTEUM'
_computing_data_reduction 'Bruker SAINT'
_computing_molecular_graphics 'Bruker ShelXTL'
_computing_publication_material 'Bruker ShelXTL'
_computing_structure_refinement 'SHELXL-97 (Sheldrick, 2008)'
_computing_structure_solution 'SHELXS-97 (Sheldrick, 2008)'
_diffrn_ambient_temperature 100(2)
_diffrn_measured_fraction_theta_full 0.976
_diffrn_measured_fraction_theta_max 0.976
_diffrn_measurement_device_type 'Bruker Microstar Pt 135 CCD area detector'
_diffrn_measurement_method 'phi and omega scans'
_diffrn_radiation_monochromator graphite
_diffrn_radiation_source 'rotating anode'
_diffrn_radiation_type CuK\a
_diffrn_radiation_wavelength 1.54178
_diffrn_reflns_av_R_equivalents 0.0426
_diffrn_reflns_av_sigmaI/netI 0.0297
_diffrn_reflns_limit_h_max 10
_diffrn_reflns_limit_h_min -10
_diffrn_reflns_limit_k_max 36
_diffrn_reflns_limit_k_min -36
_diffrn_reflns_limit_l_max 10
_diffrn_reflns_limit_l_min -10
_diffrn_reflns_number 60175
_diffrn_reflns_theta_full 66.81
_diffrn_reflns_theta_max 66.81
_diffrn_reflns_theta_min 4.85
_exptl_absorpt_coefficient_mu 0.713
_exptl_absorpt_correction_T_max 0.7528
_exptl_absorpt_correction_T_min 0.5946
_exptl_absorpt_correction_type multi-scan
_exptl_absorpt_process_details 'SADABS V2008/1'
_exptl_crystal_colour colourless
_exptl_crystal_density_diffrn 1.239
_exptl_crystal_density_method 'not measured'
_exptl_crystal_description block
_exptl_crystal_F_000 1024
_exptl_crystal_size_max 0.29
_exptl_crystal_size_mid 0.25
_exptl_crystal_size_min 0.06
_refine_diff_density_max 0.122
_refine_diff_density_min -0.189
_refine_diff_density_rms 0.037
_refine_ls_abs_structure_details 'Flack H D (1983), Acta Cryst. A39, 876-881'
_refine_ls_abs_structure_Flack 0.03(8)
_refine_ls_extinction_method none
_refine_ls_goodness_of_fit_ref 1.025
_refine_ls_hydrogen_treatment mixed
_refine_ls_matrix_type full
_refine_ls_number_parameters 642
_refine_ls_number_reflns 8598
_refine_ls_number_restraints 4
_refine_ls_restrained_S_all 1.025
_refine_ls_R_factor_all 0.0294
_refine_ls_R_factor_gt 0.0294
_refine_ls_shift/su_max 0.001
_refine_ls_shift/su_mean 0.000
_refine_ls_structure_factor_coef Fsqd
_refine_ls_weighting_details 'calc w=1/[\s^2^(Fo^2^)+(0.0486P)^2^+0.4025P] where P=(Fo^2^+2Fc^2^)/3'
_refine_ls_weighting_scheme calc
_refine_ls_wR_factor_gt 0.0759
_refine_ls_wR_factor_ref 0.0759
_reflns_number_gt 8575
_reflns_number_total 8598
_reflns_threshold_expression >2sigma(I)
_cod_data_source_file c3sc51785c.txt
_cod_data_source_block zw_ii_15_f3_0m
_cod_database_code 1514525

loop_
_symmetry_equiv_pos_as_xyz
'x, y, z'
'-x, y+1/2, -z'

loop_
_atom_site_label
_atom_site_type_symbol
_atom_site_fract_x
_atom_site_fract_y
_atom_site_fract_z
_atom_site_U_iso_or_equiv
_atom_site_adp_type
_atom_site_occupancy
_atom_site_symmetry_multiplicity
_atom_site_calc_flag
_atom_site_refinement_flags
O1 O 0.59430(11) 0.45520(3) 0.15725(11) 0.0260(2) Uani 1 1 d .
O2 O 0.90528(11) 0.46157(3) 0.60333(10) 0.0264(2) Uani 1 1 d .
H2 H 0.8849 0.4883 0.5997 0.040 Uiso 1 1 calc R
O3 O 0.79302(11) 0.53018(3) 0.50519(10) 0.0262(2) Uani 1 1 d .
N1 N 0.69497(12) 0.39514(4) 0.26627(12) 0.0206(2) Uani 1 1 d D
H1N H 0.6379(17) 0.3782(5) 0.2011(16) 0.025 Uiso 1 1 d D
C1 C 0.67634(14) 0.43986(4) 0.26018(15) 0.0202(3) Uani 1 1 d .
C2 C 0.78560(14) 0.37455(4) 0.36786(15) 0.0220(3) Uani 1 1 d .
H2A H 0.7951 0.3438 0.3627 0.026 Uiso 1 1 calc R
C3 C 0.86321(14) 0.39635(5) 0.47676(15) 0.0229(3) Uani 1 1 d .
H3 H 0.9307 0.3817 0.5443 0.028 Uiso 1 1 calc R
C4 C 0.84022(14) 0.44167(5) 0.48634(14) 0.0210(3) Uani 1 1 d .
C5 C 0.75285(14) 0.46453(4) 0.37737(14) 0.0195(3) Uani 1 1 d .
C6 C 0.73877(14) 0.51206(4) 0.39128(14) 0.0207(3) Uani 1 1 d .
C7 C 0.67017(14) 0.54042(4) 0.26884(15) 0.0208(3) Uani 1 1 d .
H7 H 0.5873 0.5242 0.2153 0.025 Uiso 1 1 calc R
C8 C 0.79196(14) 0.54878(4) 0.16330(14) 0.0221(3) Uani 1 1 d .
H8A H 0.8685 0.5674 0.2145 0.027 Uiso 1 1 calc R
H8B H 0.8388 0.5205 0.1428 0.027 Uiso 1 1 calc R
C9 C 0.74285(16) 0.57036(5) 0.01612(15) 0.0277(3) Uani 1 1 d .
H9 H 0.6792 0.5960 0.0353 0.033 Uiso 1 1 calc R
C10 C 0.87857(17) 0.58645(5) -0.05653(16) 0.0308(3) Uani 1 1 d .
H10A H 0.9422 0.5611 -0.0737 0.037 Uiso 1 1 calc R
H10B H 0.9351 0.6061 0.0128 0.037 Uiso 1 1 calc R
C11 C 0.8467(2) 0.61048(5) -0.20193(17) 0.0381(4) Uani 1 1 d .
H11A H 0.7765 0.6341 -0.1888 0.057 Uiso 1 1 calc R
H11B H 0.8045 0.5901 -0.2763 0.057 Uiso 1 1 calc R
H11C H 0.9386 0.6226 -0.2339 0.057 Uiso 1 1 calc R
C12 C 0.61060(15) 0.58254(4) 0.33028(17) 0.0260(3) Uani 1 1 d .
H12A H 0.6916 0.5988 0.3817 0.039 Uiso 1 1 calc R
H12B H 0.5363 0.5756 0.3989 0.039 Uiso 1 1 calc R
H12C H 0.5656 0.6003 0.2496 0.039 Uiso 1 1 calc R
C13 C 0.6533(2) 0.53840(7) -0.08383(18) 0.0467(4) Uani 1 1 d .
H13A H 0.7154 0.5135 -0.1057 0.070 Uiso 1 1 calc R
H13B H 0.6194 0.5531 -0.1755 0.070 Uiso 1 1 calc R
H13C H 0.5679 0.5282 -0.0343 0.070 Uiso 1 1 calc R
O4 O 0.64903(11) 0.79848(3) 0.56521(10) 0.0247(2) Uani 1 1 d .
O5 O 0.21875(10) 0.78955(3) 0.23177(11) 0.0264(2) Uani 1 1 d .
H5 H 0.2225 0.7630 0.2534 0.040 Uiso 1 1 calc R
O6 O 0.31223(11) 0.72204(3) 0.35443(11) 0.0270(2) Uani 1 1 d .
N2 N 0.54393(13) 0.85791(4) 0.45596(12) 0.0198(2) Uani 1 1 d .
H2N H 0.6071(19) 0.8728(5) 0.5130(19) 0.024 Uiso 1 1 d .
C14 C 0.54957(15) 0.81330(4) 0.47768(14) 0.0188(3) Uani 1 1 d .
C15 C 0.44653(15) 0.87786(4) 0.35908(14) 0.0205(3) Uani 1 1 d .
H15 H 0.4524 0.9085 0.3472 0.025 Uiso 1 1 calc R
C16 C 0.34101(15) 0.85550(4) 0.27846(14) 0.0222(3) Uani 1 1 d .
H16 H 0.2757 0.8698 0.2077 0.027 Uiso 1 1 calc R
C17 C 0.33116(14) 0.81028(5) 0.30296(14) 0.0203(3) Uani 1 1 d .
C18 C 0.43542(14) 0.78812(4) 0.39784(14) 0.0190(3) Uani 1 1 d .
C19 C 0.42176(14) 0.74061(4) 0.41535(14) 0.0195(3) Uani 1 1 d .
C20 C 0.53994(14) 0.71304(4) 0.49631(14) 0.0195(3) Uani 1 1 d .
H20 H 0.5799 0.7289 0.5864 0.023 Uiso 1 1 calc R
C21 C 0.66436(14) 0.70731(4) 0.39112(13) 0.0200(3) Uani 1 1 d .
H21A H 0.6268 0.6884 0.3087 0.024 Uiso 1 1 calc R
H21B H 0.6860 0.7362 0.3495 0.024 Uiso 1 1 calc R
C22 C 0.80963(15) 0.68778(4) 0.45868(14) 0.0217(3) Uani 1 1 d .
H22 H 0.7852 0.6621 0.5196 0.026 Uiso 1 1 calc R
C23 C 0.90299(15) 0.67173(5) 0.33694(15) 0.0248(3) Uani 1 1 d .
H23A H 0.8395 0.6546 0.2655 0.030 Uiso 1 1 calc R
H23B H 0.9396 0.6973 0.2845 0.030 Uiso 1 1 calc R
C24 C 1.03441(16) 0.64378(5) 0.39243(18) 0.0336(3) Uani 1 1 d .
H24A H 0.9995 0.6186 0.4457 0.050 Uiso 1 1 calc R
H24B H 1.1014 0.6611 0.4583 0.050 Uiso 1 1 calc R
H24C H 1.0867 0.6337 0.3089 0.050 Uiso 1 1 calc R
C25 C 0.47565(15) 0.66943(4) 0.54086(15) 0.0226(3) Uani 1 1 d .
H25A H 0.4401 0.6533 0.4527 0.034 Uiso 1 1 calc R
H25B H 0.3935 0.6746 0.6020 0.034 Uiso 1 1 calc R
H25C H 0.5522 0.6524 0.5964 0.034 Uiso 1 1 calc R
C26 C 0.89498(16) 0.72065(5) 0.55885(17) 0.0302(3) Uani 1 1 d .
H26A H 0.9259 0.7452 0.5001 0.045 Uiso 1 1 calc R
H26B H 0.9822 0.7065 0.6074 0.045 Uiso 1 1 calc R
H26C H 0.8314 0.7312 0.6331 0.045 Uiso 1 1 calc R
O7 O 0.89402(11) 0.84178(3) 0.29053(11) 0.0271(2) Uani 1 1 d .
H7A H 0.9003 0.8156 0.2654 0.041 Uiso 1 1 calc R
O8 O 0.50054(10) 0.84667(3) -0.08650(10) 0.0243(2) Uani 1 1 d .
O9 O 0.82526(11) 0.77388(3) 0.16028(10) 0.0246(2) Uani 1 1 d .
N3 N 0.58712(12) 0.90707(3) 0.03117(12) 0.0194(2) Uani 1 1 d D
H3N H 0.5220(16) 0.9224(5) -0.0318(16) 0.023 Uiso 1 1 d D
C27 C 0.79140(14) 0.86145(4) 0.20393(14) 0.0197(3) Uani 1 1 d .
C28 C 0.77869(15) 0.90704(4) 0.22089(14) 0.0216(3) Uani 1 1 d .
H28 H 0.8400 0.9223 0.2925 0.026 Uiso 1 1 calc R
C29 C 0.67668(15) 0.92832(4) 0.13215(14) 0.0206(3) Uani 1 1 d .
H29 H 0.6678 0.9590 0.1411 0.025 Uiso 1 1 calc R
C30 C 0.59060(14) 0.86243(4) 0.00833(14) 0.0185(3) Uani 1 1 d .
C31 C 0.70017(14) 0.83846(4) 0.09820(14) 0.0187(3) Uani 1 1 d .
C32 C 0.72723(14) 0.79175(4) 0.07864(14) 0.0195(3) Uani 1 1 d .
C33 C 0.64533(15) 0.76392(4) -0.03866(14) 0.0204(3) Uani 1 1 d .
H33 H 0.6313 0.7812 -0.1315 0.024 Uiso 1 1 calc R
C34 C 0.49238(15) 0.75117(4) 0.01088(14) 0.0207(3) Uani 1 1 d .
H34A H 0.5064 0.7313 0.0963 0.025 Uiso 1 1 calc R
H34B H 0.4425 0.7777 0.0434 0.025 Uiso 1 1 calc R
C35 C 0.39183(15) 0.72874(4) -0.10956(14) 0.0233(3) Uani 1 1 d .
H35 H 0.4546 0.7083 -0.1631 0.028 Uiso 1 1 calc R
C36 C 0.27038(19) 0.70181(5) -0.04720(17) 0.0365(4) Uani 1 1 d .
H36A H 0.2186 0.7203 0.0213 0.044 Uiso 1 1 calc R
H36B H 0.1978 0.6935 -0.1287 0.044 Uiso 1 1 calc R
C37 C 0.3238(3) 0.66071(6) 0.0333(2) 0.0527(5) Uani 1 1 d .
H37A H 0.3868 0.6687 0.1210 0.079 Uiso 1 1 calc R
H37B H 0.3801 0.6429 -0.0315 0.079 Uiso 1 1 calc R
H37C H 0.2387 0.6441 0.0623 0.079 Uiso 1 1 calc R
C38 C 0.73591(17) 0.72331(4) -0.06699(16) 0.0271(3) Uani 1 1 d .
H38A H 0.7411 0.7046 0.0202 0.041 Uiso 1 1 calc R
H38B H 0.8358 0.7319 -0.0884 0.041 Uiso 1 1 calc R
H38C H 0.6890 0.7073 -0.1509 0.041 Uiso 1 1 calc R
C39 C 0.32630(16) 0.76191(5) -0.22087(15) 0.0262(3) Uani 1 1 d .
H39A H 0.4060 0.7788 -0.2599 0.039 Uiso 1 1 calc R
H39B H 0.2603 0.7816 -0.1727 0.039 Uiso 1 1 calc R
H39C H 0.2706 0.7466 -0.3014 0.039 Uiso 1 1 calc R
O10 O 0.27310(10) 0.40606(3) 0.34966(10) 0.0244(2) Uani 1 1 d .
O11 O -0.10127(10) 0.41192(3) -0.04710(10) 0.0244(2) Uani 1 1 d .
H11 H -0.0772 0.4383 -0.0511 0.037 Uiso 1 1 calc R
O12 O 0.03382(10) 0.47951(3) 0.02077(10) 0.0225(2) Uani 1 1 d .
N4 N 0.15070(12) 0.34621(4) 0.26426(12) 0.0202(2) Uani 1 1 d D
H4N H 0.2155(16) 0.3303(5) 0.3248(16) 0.024 Uiso 1 1 d D
C40 C 0.17715(14) 0.39064(4) 0.26016(14) 0.0194(3) Uani 1 1 d .
C41 C 0.04964(14) 0.32530(4) 0.17400(15) 0.0208(3) Uani 1 1 d .
H41 H 0.0391 0.2947 0.1834 0.025 Uiso 1 1 calc R
C42 C -0.03710(14) 0.34666(5) 0.07052(14) 0.0214(3) Uani 1 1 d .
H42 H -0.1091 0.3316 0.0089 0.026 Uiso 1 1 calc R
C43 C -0.01679(14) 0.39218(4) 0.05731(14) 0.0194(3) Uani 1 1 d .
C44 C 0.08859(14) 0.41481(4) 0.14977(14) 0.0185(3) Uani 1 1 d .
C45 C 0.10939(13) 0.46155(4) 0.12369(14) 0.0182(3) Uani 1 1 d .
C46 C 0.21860(13) 0.48935(4) 0.21635(13) 0.0186(3) Uani 1 1 d .
H46 H 0.3121 0.4725 0.2362 0.022 Uiso 1 1 calc R
C47 C 0.15317(13) 0.49924(4) 0.36458(13) 0.0186(3) Uani 1 1 d .
H47A H 0.0612 0.5162 0.3446 0.022 Uiso 1 1 calc R
H47B H 0.1265 0.4713 0.4097 0.022 Uiso 1 1 calc R
C48 C 0.25571(14) 0.52460(4) 0.47619(14) 0.0188(3) Uani 1 1 d .
H48 H 0.2866 0.5520 0.4280 0.023 Uiso 1 1 calc R
C49 C 0.17341(14) 0.53723(4) 0.61049(14) 0.0213(3) Uani 1 1 d .
H49A H 0.0757 0.5492 0.5762 0.026 Uiso 1 1 calc R
H49B H 0.1567 0.5106 0.6681 0.026 Uiso 1 1 calc R
C50 C 0.25421(17) 0.57058(5) 0.71060(16) 0.0297(3) Uani 1 1 d .
H50A H 0.2720 0.5970 0.6545 0.045 Uiso 1 1 calc R
H50B H 0.3487 0.5584 0.7501 0.045 Uiso 1 1 calc R
H50C H 0.1939 0.5778 0.7916 0.045 Uiso 1 1 calc R
C51 C 0.25281(15) 0.53106(4) 0.13471(14) 0.0228(3) Uani 1 1 d .
H51A H 0.1634 0.5489 0.1207 0.034 Uiso 1 1 calc R
H51B H 0.2875 0.5236 0.0389 0.034 Uiso 1 1 calc R
H51C H 0.3296 0.5475 0.1921 0.034 Uiso 1 1 calc R
C52 C 0.39424(14) 0.49833(5) 0.52143(15) 0.0245(3) Uani 1 1 d .
H52A H 0.3664 0.4710 0.5675 0.037 Uiso 1 1 calc R
H52B H 0.4583 0.5153 0.5914 0.037 Uiso 1 1 calc R
H52C H 0.4470 0.4918 0.4345 0.037 Uiso 1 1 calc R

loop_
_atom_site_aniso_label
_atom_site_aniso_U_11
_atom_site_aniso_U_22
_atom_site_aniso_U_33
_atom_site_aniso_U_23
_atom_site_aniso_U_13
_atom_site_aniso_U_12
O1 0.0291(5) 0.0178(5) 0.0292(5) -0.0019(4) -0.0101(4) 0.0023(4)
O2 0.0268(5) 0.0275(5) 0.0238(5) -0.0001(4) -0.0044(4) -0.0057(4)
O3 0.0247(5) 0.0257(5) 0.0274(5) -0.0073(4) -0.0017(4) -0.0036(4)
N1 0.0212(5) 0.0174(5) 0.0232(6) -0.0007(4) 0.0012(4) 0.0010(4)
C1 0.0173(6) 0.0187(6) 0.0248(7) -0.0016(5) 0.0032(5) -0.0004(5)
C2 0.0204(6) 0.0212(7) 0.0250(7) 0.0024(5) 0.0065(5) 0.0020(5)
C3 0.0187(6) 0.0261(7) 0.0240(7) 0.0053(5) 0.0011(5) -0.0002(5)
C4 0.0145(6) 0.0279(7) 0.0211(6) 0.0001(5) 0.0036(5) -0.0032(5)
C5 0.0147(6) 0.0223(7) 0.0217(6) -0.0010(5) 0.0025(5) -0.0015(5)
C6 0.0137(6) 0.0232(7) 0.0255(7) -0.0053(5) 0.0035(5) -0.0024(5)
C7 0.0165(6) 0.0164(6) 0.0291(7) -0.0040(5) -0.0002(5) 0.0000(5)
C8 0.0187(6) 0.0220(6) 0.0254(6) -0.0010(5) -0.0005(5) 0.0036(5)
C9 0.0263(7) 0.0308(7) 0.0252(7) 0.0012(6) -0.0027(5) 0.0089(6)
C10 0.0337(8) 0.0297(7) 0.0283(7) 0.0062(6) -0.0009(6) 0.0016(6)
C11 0.0567(10) 0.0278(8) 0.0294(8) 0.0054(6) 0.0015(7) 0.0105(7)
C12 0.0226(7) 0.0178(6) 0.0379(8) -0.0065(6) 0.0044(6) -0.0009(5)
C13 0.0393(9) 0.0691(12) 0.0301(8) 0.0018(8) -0.0087(7) -0.0106(9)
O4 0.0275(5) 0.0173(5) 0.0275(5) 0.0009(4) -0.0087(4) -0.0017(4)
O5 0.0235(5) 0.0246(5) 0.0296(5) -0.0050(4) -0.0067(4) -0.0004(4)
O6 0.0245(5) 0.0232(5) 0.0321(5) -0.0028(4) -0.0058(4) -0.0041(4)
N2 0.0222(6) 0.0172(5) 0.0199(5) -0.0008(4) 0.0003(4) -0.0018(4)
C14 0.0213(6) 0.0179(6) 0.0172(6) -0.0006(5) 0.0023(5) 0.0006(5)
C15 0.0238(6) 0.0187(6) 0.0196(6) 0.0006(5) 0.0049(5) 0.0025(5)
C16 0.0239(7) 0.0243(7) 0.0185(6) 0.0007(5) 0.0016(5) 0.0051(5)
C17 0.0190(6) 0.0258(7) 0.0163(6) -0.0038(5) 0.0021(5) 0.0011(5)
C18 0.0211(6) 0.0189(6) 0.0171(6) -0.0015(5) 0.0020(5) -0.0005(5)
C19 0.0217(6) 0.0189(6) 0.0179(6) -0.0032(5) 0.0020(5) -0.0024(5)
C20 0.0230(7) 0.0176(6) 0.0178(6) -0.0006(5) 0.0002(5) -0.0012(5)
C21 0.0217(6) 0.0203(6) 0.0178(6) 0.0014(5) 0.0000(5) -0.0017(5)
C22 0.0221(6) 0.0204(6) 0.0221(6) 0.0039(5) -0.0014(5) -0.0024(5)
C23 0.0242(7) 0.0224(7) 0.0278(7) 0.0049(5) 0.0023(5) 0.0002(5)
C24 0.0256(7) 0.0318(8) 0.0432(9) 0.0045(7) 0.0001(6) 0.0030(6)
C25 0.0254(7) 0.0186(6) 0.0241(6) -0.0003(5) 0.0040(5) -0.0033(5)
C26 0.0260(7) 0.0313(8) 0.0319(8) -0.0018(6) -0.0076(6) -0.0040(6)
O7 0.0309(5) 0.0206(5) 0.0279(5) 0.0007(4) -0.0096(4) 0.0029(4)
O8 0.0281(5) 0.0177(4) 0.0257(5) -0.0010(4) -0.0064(4) -0.0004(4)
O9 0.0277(5) 0.0182(4) 0.0272(5) 0.0047(4) -0.0029(4) 0.0020(4)
N3 0.0235(6) 0.0156(5) 0.0192(5) 0.0005(4) 0.0009(4) 0.0003(4)
C27 0.0204(6) 0.0214(6) 0.0173(6) 0.0021(5) 0.0018(5) 0.0006(5)
C28 0.0238(6) 0.0206(7) 0.0202(6) -0.0019(5) 0.0005(5) -0.0019(5)
C29 0.0247(6) 0.0171(6) 0.0204(6) -0.0009(5) 0.0041(5) -0.0013(5)
C30 0.0207(6) 0.0174(6) 0.0180(6) 0.0006(5) 0.0044(5) -0.0015(5)
C31 0.0204(6) 0.0178(6) 0.0183(6) 0.0016(5) 0.0036(5) -0.0010(5)
C32 0.0224(6) 0.0186(6) 0.0179(6) 0.0029(5) 0.0041(5) -0.0007(5)
C33 0.0277(7) 0.0156(6) 0.0179(6) -0.0005(5) 0.0024(5) -0.0005(5)
C34 0.0280(7) 0.0174(6) 0.0169(6) -0.0001(5) 0.0019(5) -0.0021(5)
C35 0.0298(7) 0.0205(6) 0.0193(6) -0.0031(5) 0.0011(5) -0.0020(5)
C36 0.0443(9) 0.0356(8) 0.0291(7) -0.0018(7) -0.0007(6) -0.0188(7)
C37 0.0833(15) 0.0355(9) 0.0377(9) 0.0051(8) -0.0053(9) -0.0288(9)
C38 0.0342(8) 0.0201(6) 0.0271(7) -0.0019(5) 0.0038(6) 0.0035(6)
C39 0.0276(7) 0.0272(7) 0.0233(7) -0.0008(6) -0.0016(5) 0.0019(6)
O10 0.0267(5) 0.0178(4) 0.0271(5) 0.0001(4) -0.0088(4) 0.0002(4)
O11 0.0230(5) 0.0210(5) 0.0278(5) 0.0029(4) -0.0073(4) -0.0001(4)
O12 0.0246(5) 0.0193(4) 0.0229(4) 0.0008(4) -0.0038(4) 0.0035(4)
N4 0.0204(5) 0.0170(5) 0.0230(5) 0.0017(4) -0.0008(4) 0.0013(4)
C40 0.0206(6) 0.0170(6) 0.0208(6) -0.0005(5) 0.0028(5) 0.0020(5)
C41 0.0209(6) 0.0169(6) 0.0249(7) -0.0012(5) 0.0046(5) 0.0000(5)
C42 0.0183(6) 0.0224(6) 0.0233(6) -0.0024(5) 0.0009(5) -0.0019(5)
C43 0.0155(6) 0.0232(7) 0.0197(6) 0.0005(5) 0.0025(5) 0.0034(5)
C44 0.0165(6) 0.0198(7) 0.0194(6) -0.0001(5) 0.0023(5) 0.0010(5)
C45 0.0151(6) 0.0205(6) 0.0194(6) 0.0000(5) 0.0036(5) 0.0046(5)
C46 0.0163(6) 0.0176(6) 0.0218(6) 0.0006(5) 0.0009(5) 0.0013(5)
C47 0.0172(6) 0.0173(6) 0.0211(6) 0.0010(5) 0.0002(5) 0.0003(5)
C48 0.0171(6) 0.0175(6) 0.0214(6) 0.0013(5) -0.0002(5) -0.0012(5)
C49 0.0194(6) 0.0203(6) 0.0239(6) 0.0008(5) 0.0010(5) -0.0007(5)
C50 0.0298(7) 0.0314(8) 0.0278(7) -0.0065(6) 0.0009(6) -0.0031(6)
C51 0.0238(6) 0.0212(6) 0.0232(6) 0.0037(5) 0.0007(5) -0.0022(5)
C52 0.0189(6) 0.0290(7) 0.0251(7) 0.0007(6) -0.0017(5) 0.0022(6)

loop_
_atom_type_symbol
_atom_type_description
_atom_type_scat_dispersion_real
_atom_type_scat_dispersion_imag
_atom_type_scat_source
C C 0.0181 0.0091 'International Tables Vol C Tables 4.2.6.8 and 6.1.1.4'
H H 0.0000 0.0000 'International Tables Vol C Tables 4.2.6.8 and 6.1.1.4'
N N 0.0311 0.0180 'International Tables Vol C Tables 4.2.6.8 and 6.1.1.4'
O O 0.0492 0.0322 'International Tables Vol C Tables 4.2.6.8 and 6.1.1.4'

loop_
_geom_angle_atom_site_label_1
_geom_angle_atom_site_label_2
_geom_angle_atom_site_label_3
_geom_angle
C4 O2 H2 109.5
C2 N1 C1 123.95(12)
C2 N1 H1N 117.7(10)
C1 N1 H1N 118.3(10)
O1 C1 N1 117.97(12)
O1 C1 C5 125.95(12)
N1 C1 C5 116.07(11)
N1 C2 C3 122.07(12)
N1 C2 H2A 119.0
C3 C2 H2A 119.0
C2 C3 C4 117.53(12)
C2 C3 H3 121.2
C4 C3 H3 121.2
O2 C4 C3 116.35(12)
O2 C4 C5 122.03(12)
C3 C4 C5 121.63(12)
C4 C5 C1 118.35(12)
C4 C5 C6 118.68(11)
C1 C5 C6 122.92(12)
O3 C6 C5 118.85(12)
O3 C6 C7 118.33(11)
C5 C6 C7 122.69(11)
C6 C7 C12 110.68(11)
C6 C7 C8 106.41(10)
C12 C7 C8 112.39(11)
C6 C7 H7 109.1
C12 C7 H7 109.1
C8 C7 H7 109.1
C9 C8 C7 116.39(11)
C9 C8 H8A 108.2
C7 C8 H8A 108.2
C9 C8 H8B 108.2
C7 C8 H8B 108.2
H8A C8 H8B 107.3
C10 C9 C13 110.98(13)
C10 C9 C8 109.27(11)
C13 C9 C8 110.61(13)
C10 C9 H9 108.6
C13 C9 H9 108.6
C8 C9 H9 108.6
C9 C10 C11 115.36(13)
C9 C10 H10A 108.4
C11 C10 H10A 108.4
C9 C10 H10B 108.4
C11 C10 H10B 108.4
H10A C10 H10B 107.5
C10 C11 H11A 109.5
C10 C11 H11B 109.5
H11A C11 H11B 109.5
C10 C11 H11C 109.5
H11A C11 H11C 109.5
H11B C11 H11C 109.5
C7 C12 H12A 109.5
C7 C12 H12B 109.5
H12A C12 H12B 109.5
C7 C12 H12C 109.5
H12A C12 H12C 109.5
H12B C12 H12C 109.5
C9 C13 H13A 109.5
C9 C13 H13B 109.5
H13A C13 H13B 109.5
C9 C13 H13C 109.5
H13A C13 H13C 109.5
H13B C13 H13C 109.5
C17 O5 H5 109.5
C15 N2 C14 123.91(12)
C15 N2 H2N 121.4(11)
C14 N2 H2N 114.6(11)
O4 C14 N2 118.04(12)
O4 C14 C18 125.90(12)
N2 C14 C18 116.05(12)
N2 C15 C16 121.99(12)
N2 C15 H15 119.0
C16 C15 H15 119.0
C15 C16 C17 117.69(12)
C15 C16 H16 121.2
C17 C16 H16 121.2
O5 C17 C18 121.68(12)
O5 C17 C16 116.68(12)
C18 C17 C16 121.65(12)
C17 C18 C14 118.39(12)
C17 C18 C19 119.08(11)
C14 C18 C19 122.51(11)
O6 C19 C18 118.49(12)
O6 C19 C20 118.48(11)
C18 C19 C20 122.91(11)
C19 C20 C25 110.35(11)
C19 C20 C21 106.53(10)
C25 C20 C21 112.23(11)
C19 C20 H20 109.2
C25 C20 H20 109.2
C21 C20 H20 109.2
C22 C21 C20 116.17(10)
C22 C21 H21A 108.2
C20 C21 H21A 108.2
C22 C21 H21B 108.2
C20 C21 H21B 108.2
H21A C21 H21B 107.4
C23 C22 C26 111.22(12)
C23 C22 C21 109.94(10)
C26 C22 C21 111.32(11)
C23 C22 H22 108.1
C26 C22 H22 108.1
C21 C22 H22 108.1
C24 C23 C22 113.77(12)
C24 C23 H23A 108.8
C22 C23 H23A 108.8
C24 C23 H23B 108.8
C22 C23 H23B 108.8
H23A C23 H23B 107.7
C23 C24 H24A 109.5
C23 C24 H24B 109.5
H24A C24 H24B 109.5
C23 C24 H24C 109.5
H24A C24 H24C 109.5
H24B C24 H24C 109.5
C20 C25 H25A 109.5
C20 C25 H25B 109.5
H25A C25 H25B 109.5
C20 C25 H25C 109.5
H25A C25 H25C 109.5
H25B C25 H25C 109.5
C22 C26 H26A 109.5
C22 C26 H26B 109.5
H26A C26 H26B 109.5
C22 C26 H26C 109.5
H26A C26 H26C 109.5
H26B C26 H26C 109.5
C27 O7 H7A 109.5
C29 N3 C30 124.09(11)
C29 N3 H3N 120.4(10)
C30 N3 H3N 115.5(10)
O7 C27 C31 122.13(11)
O7 C27 C28 116.49(12)
C31 C27 C28 121.37(12)
C29 C28 C27 118.07(12)
C29 C28 H28 121.0
C27 C28 H28 121.0
N3 C29 C28 121.73(12)
N3 C29 H29 119.1
C28 C29 H29 119.1
O8 C30 N3 117.89(11)
O8 C30 C31 125.96(12)
N3 C30 C31 116.15(11)
C27 C31 C30 118.55(11)
C27 C31 C32 118.41(11)
C30 C31 C32 122.92(11)
O9 C32 C31 118.45(11)
O9 C32 C33 117.68(11)
C31 C32 C33 123.85(11)
C32 C33 C38 109.68(11)
C32 C33 C34 109.81(10)
C38 C33 C34 110.61(11)
C32 C33 H33 108.9
C38 C33 H33 108.9
C34 C33 H33 108.9
C35 C34 C33 113.73(10)
C35 C34 H34A 108.8
C33 C34 H34A 108.8
C35 C34 H34B 108.8
C33 C34 H34B 108.8
H34A C34 H34B 107.7
C36 C35 C39 110.70(12)
C36 C35 C34 112.52(11)
C39 C35 C34 110.99(11)
C36 C35 H35 107.5
C39 C35 H35 107.5
C34 C35 H35 107.5
C37 C36 C35 114.65(15)
C37 C36 H36A 108.6
C35 C36 H36A 108.6
C37 C36 H36B 108.6
C35 C36 H36B 108.6
H36A C36 H36B 107.6
C36 C37 H37A 109.5
C36 C37 H37B 109.5
H37A C37 H37B 109.5
C36 C37 H37C 109.5
H37A C37 H37C 109.5
H37B C37 H37C 109.5
C33 C38 H38A 109.5
C33 C38 H38B 109.5
H38A C38 H38B 109.5
C33 C38 H38C 109.5
H38A C38 H38C 109.5
H38B C38 H38C 109.5
C35 C39 H39A 109.5
C35 C39 H39B 109.5
H39A C39 H39B 109.5
C35 C39 H39C 109.5
H39A C39 H39C 109.5
H39B C39 H39C 109.5
C43 O11 H11 109.5
C41 N4 C40 124.27(11)
C41 N4 H4N 119.3(10)
C40 N4 H4N 115.9(10)
O10 C40 N4 118.13(11)
O10 C40 C44 126.08(12)
N4 C40 C44 115.79(11)
N4 C41 C42 122.00(12)
N4 C41 H41 119.0
C42 C41 H41 119.0
C41 C42 C43 117.70(12)
C41 C42 H42 121.2
C43 C42 H42 121.2
O11 C43 C44 122.39(12)
O11 C43 C42 116.14(11)
C44 C43 C42 121.46(12)
C43 C44 C40 118.77(12)
C43 C44 C45 118.28(11)
C40 C44 C45 122.84(11)
O12 C45 C44 118.87(11)
O12 C45 C46 118.06(11)
C44 C45 C46 123.07(11)
C45 C46 C51 110.39(10)
C45 C46 C47 108.60(10)
C51 C46 C47 111.66(11)
C45 C46 H46 108.7
C51 C46 H46 108.7
C47 C46 H46 108.7
C48 C47 C46 115.11(10)
C48 C47 H47A 108.5
C46 C47 H47A 108.5
C48 C47 H47B 108.5
C46 C47 H47B 108.5
H47A C47 H47B 107.5
C52 C48 C49 111.09(11)
C52 C48 C47 110.97(10)
C49 C48 C47 110.47(10)
C52 C48 H48 108.1
C49 C48 H48 108.1
C47 C48 H48 108.1
C50 C49 C48 114.04(11)
C50 C49 H49A 108.7
C48 C49 H49A 108.7
C50 C49 H49B 108.7
C48 C49 H49B 108.7
H49A C49 H49B 107.6
C49 C50 H50A 109.5
C49 C50 H50B 109.5
H50A C50 H50B 109.5
C49 C50 H50C 109.5
H50A C50 H50C 109.5
H50B C50 H50C 109.5
C46 C51 H51A 109.5
C46 C51 H51B 109.5
H51A C51 H51B 109.5
C46 C51 H51C 109.5
H51A C51 H51C 109.5
H51B C51 H51C 109.5
C48 C52 H52A 109.5
C48 C52 H52B 109.5
H52A C52 H52B 109.5
C48 C52 H52C 109.5
H52A C52 H52C 109.5
H52B C52 H52C 109.5

loop_
_geom_bond_atom_site_label_1
_geom_bond_atom_site_label_2
_geom_bond_distance
O1 C1 1.2471(16)
O2 C4 1.3300(16)
O2 H2 0.8400
O3 C6 1.2480(16)
N1 C2 1.3503(17)
N1 C1 1.3837(17)
N1 H1N 0.920(12)
C1 C5 1.4457(18)
C2 C3 1.3521(19)
C2 H2A 0.9500
C3 C4 1.411(2)
C3 H3 0.9500
C4 C5 1.4120(18)
C5 C6 1.4709(19)
C6 C7 1.5139(19)
C7 C12 1.5253(18)
C7 C8 1.5450(19)
C7 H7 1.0000
C8 C9 1.5346(19)
C8 H8A 0.9900
C8 H8B 0.9900
C9 C10 1.528(2)
C9 C13 1.531(2)
C9 H9 1.0000
C10 C11 1.528(2)
C10 H10A 0.9900
C10 H10B 0.9900
C11 H11A 0.9800
C11 H11B 0.9800
C11 H11C 0.9800
C12 H12A 0.9800
C12 H12B 0.9800
C12 H12C 0.9800
C13 H13A 0.9800
C13 H13B 0.9800
C13 H13C 0.9800
O4 C14 1.2465(16)
O5 C17 1.3308(16)
O5 H5 0.8400
O6 C19 1.2416(16)
N2 C15 1.3501(18)
N2 C14 1.3842(17)
N2 H2N 0.875(18)
C14 C18 1.4459(18)
C15 C16 1.351(2)
C15 H15 0.9500
C16 C17 1.410(2)
C16 H16 0.9500
C17 C18 1.4096(18)
C18 C19 1.4734(18)
C19 C20 1.5156(18)
C20 C25 1.5281(18)
C20 C21 1.5500(18)
C20 H20 1.0000
C21 C22 1.5364(18)
C21 H21A 0.9900
C21 H21B 0.9900
C22 C23 1.532(2)
C22 C26 1.5326(19)
C22 H22 1.0000
C23 C24 1.526(2)
C23 H23A 0.9900
C23 H23B 0.9900
C24 H24A 0.9800
C24 H24B 0.9800
C24 H24C 0.9800
C25 H25A 0.9800
C25 H25B 0.9800
C25 H25C 0.9800
C26 H26A 0.9800
C26 H26B 0.9800
C26 H26C 0.9800
O7 C27 1.3222(16)
O7 H7A 0.8400
O8 C30 1.2437(16)
O9 C32 1.2451(16)
N3 C29 1.3510(17)
N3 C30 1.3867(17)
N3 H3N 0.922(12)
C27 C31 1.4131(18)
C27 C28 1.4136(19)
C28 C29 1.3526(19)
C28 H28 0.9500
C29 H29 0.9500
C30 C31 1.4433(18)
C31 C32 1.4679(18)
C32 C33 1.5202(17)
C33 C38 1.5273(18)
C33 C34 1.5458(19)
C33 H33 1.0000
C34 C35 1.5385(17)
C34 H34A 0.9900
C34 H34B 0.9900
C35 C36 1.525(2)
C35 C39 1.5276(19)
C35 H35 1.0000
C36 C37 1.521(3)
C36 H36A 0.9900
C36 H36B 0.9900
C37 H37A 0.9800
C37 H37B 0.9800
C37 H37C 0.9800
C38 H38A 0.9800
C38 H38B 0.9800
C38 H38C 0.9800
C39 H39A 0.9800
C39 H39B 0.9800
C39 H39C 0.9800
O10 C40 1.2428(16)
O11 C43 1.3249(16)
O11 H11 0.8400
O12 C45 1.2497(15)
N4 C41 1.3492(17)
N4 C40 1.3860(18)
N4 H4N 0.918(12)
C40 C44 1.4464(18)
C41 C42 1.3534(19)
C41 H41 0.9500
C42 C43 1.4158(19)
C42 H42 0.9500
C43 C44 1.4109(18)
C44 C45 1.4688(19)
C45 C46 1.5174(17)
C46 C51 1.5259(18)
C46 C47 1.5509(18)
C46 H46 1.0000
C47 C48 1.5393(16)
C47 H47A 0.9900
C47 H47B 0.9900
C48 C52 1.5259(18)
C48 C49 1.5355(18)
C48 H48 1.0000
C49 C50 1.5238(19)
C49 H49A 0.9900
C49 H49B 0.9900
C50 H50A 0.9800
C50 H50B 0.9800
C50 H50C 0.9800
C51 H51A 0.9800
C51 H51B 0.9800
C51 H51C 0.9800
C52 H52A 0.9800
C52 H52B 0.9800
C52 H52C 0.9800

loop_
_geom_torsion_atom_site_label_1
_geom_torsion_atom_site_label_2
_geom_torsion_atom_site_label_3
_geom_torsion_atom_site_label_4
_geom_torsion
C2 N1 C1 O1 176.94(12)
C2 N1 C1 C5 -4.27(19)
C1 N1 C2 C3 2.3(2)
N1 C2 C3 C4 3.52(19)
C2 C3 C4 O2 172.89(11)
C2 C3 C4 C5 -7.13(19)
O2 C4 C5 C1 -174.97(12)
C3 C4 C5 C1 5.05(18)
O2 C4 C5 C6 2.54(18)
C3 C4 C5 C6 -177.44(12)
O1 C1 C5 C4 179.26(12)
N1 C1 C5 C4 0.57(17)
O1 C1 C5 C6 1.9(2)
N1 C1 C5 C6 -176.83(12)
C4 C5 C6 O3 -6.48(18)
C1 C5 C6 O3 170.91(12)
C4 C5 C6 C7 169.28(11)
C1 C5 C6 C7 -13.3(2)
O3 C6 C7 C12 -28.55(16)
C5 C6 C7 C12 155.67(12)
O3 C6 C7 C8 93.83(14)
C5 C6 C7 C8 -81.95(14)
C6 C7 C8 C9 169.96(11)
C12 C7 C8 C9 -68.75(15)
C7 C8 C9 C10 165.91(11)
C7 C8 C9 C13 -71.64(16)
C13 C9 C10 C11 60.18(18)
C8 C9 C10 C11 -177.59(12)
C15 N2 C14 O4 176.61(12)
C15 N2 C14 C18 -4.82(19)
C14 N2 C15 C16 2.8(2)
N2 C15 C16 C17 2.63(19)
C15 C16 C17 O5 174.38(12)
C15 C16 C17 C18 -5.79(19)
O5 C17 C18 C14 -176.52(12)
C16 C17 C18 C14 3.65(18)
O5 C17 C18 C19 1.71(18)
C16 C17 C18 C19 -178.12(12)
O4 C14 C18 C17 179.96(12)
N2 C14 C18 C17 1.52(17)
O4 C14 C18 C19 1.8(2)
N2 C14 C18 C19 -176.64(12)
C17 C18 C19 O6 -5.38(18)
C14 C18 C19 O6 172.77(12)
C17 C18 C19 C20 170.66(11)
C14 C18 C19 C20 -11.19(19)
O6 C19 C20 C25 -23.01(16)
C18 C19 C20 C25 160.95(11)
O6 C19 C20 C21 99.06(13)
C18 C19 C20 C21 -76.97(14)
C19 C20 C21 C22 168.89(11)
C25 C20 C21 C22 -70.23(14)
C20 C21 C22 C23 163.34(11)
C20 C21 C22 C26 -72.95(14)
C26 C22 C23 C24 67.81(15)
C21 C22 C23 C24 -168.43(12)
O7 C27 C28 C29 178.78(12)
C31 C27 C28 C29 -0.3(2)
C30 N3 C29 C28 -0.17(19)
C27 C28 C29 N3 0.99(19)
C29 N3 C30 O8 178.82(11)
C29 N3 C30 C31 -1.25(18)
O7 C27 C31 C30 179.86(12)
C28 C27 C31 C30 -1.08(19)
O7 C27 C31 C32 -3.83(18)
C28 C27 C31 C32 175.23(12)
O8 C30 C31 C27 -178.27(12)
N3 C30 C31 C27 1.80(17)
O8 C30 C31 C32 5.6(2)
N3 C30 C31 C32 -174.33(11)
C27 C31 C32 O9 3.04(18)
C30 C31 C32 O9 179.19(11)
C27 C31 C32 C33 -175.19(11)
C30 C31 C32 C33 0.95(19)
O9 C32 C33 C38 -19.66(16)
C31 C32 C33 C38 158.58(12)
O9 C32 C33 C34 102.08(13)
C31 C32 C33 C34 -79.67(15)
C32 C33 C34 C35 171.43(10)
C38 C33 C34 C35 -67.39(14)
C33 C34 C35 C36 158.47(13)
C33 C34 C35 C39 -76.86(14)
C39 C35 C36 C37 164.99(13)
C34 C35 C36 C37 -70.17(17)
C41 N4 C40 O10 179.78(12)
C41 N4 C40 C44 -0.30(18)
C40 N4 C41 C42 -0.6(2)
N4 C41 C42 C43 1.20(19)
C41 C42 C43 O11 178.60(11)
C41 C42 C43 C44 -0.86(19)
O11 C43 C44 C40 -179.46(11)
C42 C43 C44 C40 -0.04(18)
O11 C43 C44 C45 -3.00(18)
C42 C43 C44 C45 176.43(12)
O10 C40 C44 C43 -179.49(12)
N4 C40 C44 C43 0.60(17)
O10 C40 C44 C45 4.2(2)
N4 C40 C44 C45 -175.69(11)
C43 C44 C45 O12 -0.25(17)
C40 C44 C45 O12 176.06(11)
C43 C44 C45 C46 179.61(11)
C40 C44 C45 C46 -4.08(18)
O12 C45 C46 C51 -19.21(15)
C44 C45 C46 C51 160.92(11)
O12 C45 C46 C47 103.51(12)
C44 C45 C46 C47 -76.36(14)
C45 C46 C47 C48 175.87(10)
C51 C46 C47 C48 -62.18(13)
C46 C47 C48 C52 -63.08(14)
C46 C47 C48 C49 173.25(10)
C52 C48 C49 C50 69.08(14)
C47 C48 C49 C50 -167.32(11)
